data_2212563
loop_
_publ_author_name
'Braga, Susana S.'
'Coelho, Ana C.'
'Gon\,calves, Isabel S.'
'Almeida Paz, Filipe A.'

_publ_section_title
;
 (2,2'-Bipyridine)tetracarbonylmolybdenum(0)
;
_journal_coeditor_code HB2279
_journal_issue 3
_journal_name_full 'Acta Crystallographica Section E'
_journal_page_first m780
_journal_page_last m782
_journal_paper_doi 10.1107/S1600536807007234
_journal_volume 63
_journal_year 2007
_chemical_formula_iupac '[Mo1 (C10 H8 N2) (C1 O1)4]'
_chemical_formula_moiety 'C14 H8 Mo N2 O4'
_chemical_formula_sum 'C14 H8 Mo N2 O4'
_chemical_formula_weight 364.16
_chemical_name_systematic
;
(2,2'-Bipyridine)tetracarbonylmolybdenum(0)
;
_space_group_IT_number 7
_symmetry_cell_setting monoclinic
_symmetry_space_group_name_Hall 'P -2yc'
_symmetry_space_group_name_H-M 'P 1 c 1'
_atom_sites_solution_hydrogens geom
_atom_sites_solution_primary direct
_atom_sites_solution_secondary difmap
_cell_angle_alpha 90.00
_cell_angle_beta 113.189(3)
_cell_angle_gamma 90.00
_cell_formula_units_Z 2
_cell_length_a 8.9411(4)
_cell_length_b 6.3404(3)
_cell_length_c 12.9039(5)
_cell_measurement_reflns_used 4173
_cell_measurement_temperature 100(2)
_cell_measurement_theta_max 25.65
_cell_measurement_theta_min 3.35
_cell_volume 672.42(5)
_computing_cell_refinement APEX2
_computing_data_collection 'APEX2 (Bruker, 2006)'
_computing_data_reduction 'SAINT-Plus (Bruker, 2005)'
_computing_molecular_graphics 'DIAMOND (Brandenburg, 2006)'
_computing_publication_material SHELXTL
_computing_structure_refinement SHELXTL
_computing_structure_solution 'SHELXTL (Bruker, 2006)'
_diffrn_ambient_temperature 100(2)
_diffrn_measured_fraction_theta_full 0.978
_diffrn_measured_fraction_theta_max 0.978
_diffrn_measurement_device_type 'Bruker X8 KappaCCD APEX-II'
_diffrn_measurement_method '\w and \f'
_diffrn_radiation_monochromator graphite
_diffrn_radiation_source 'fine-focus sealed tube'
_diffrn_radiation_type MoK\a
_diffrn_radiation_wavelength 0.71073
_diffrn_reflns_av_R_equivalents 0.0317
_diffrn_reflns_av_sigmaI/netI 0.0354
_diffrn_reflns_limit_h_max 9
_diffrn_reflns_limit_h_min -10
_diffrn_reflns_limit_k_max 6
_diffrn_reflns_limit_k_min -7
_diffrn_reflns_limit_l_max 15
_diffrn_reflns_limit_l_min -15
_diffrn_reflns_number 7407
_diffrn_reflns_theta_full 25.34
_diffrn_reflns_theta_max 25.34
_diffrn_reflns_theta_min 3.64
_diffrn_standards_number 0
_exptl_absorpt_coefficient_mu 0.992
_exptl_absorpt_correction_T_max 0.980
_exptl_absorpt_correction_T_min 0.925
_exptl_absorpt_correction_type multi-scan
_exptl_absorpt_process_details '(SADABS; Sheldrick, 1998)'
_exptl_crystal_colour Red
_exptl_crystal_density_diffrn 1.799
_exptl_crystal_density_method 'not measured'
_exptl_crystal_description Block
_exptl_crystal_F_000 360
_exptl_crystal_size_max 0.08
_exptl_crystal_size_mid 0.04
_exptl_crystal_size_min 0.02
_refine_diff_density_max 0.603
_refine_diff_density_min -0.394
_refine_ls_abs_structure_details 'Flack (1983), 884 Friedel pairs'
_refine_ls_abs_structure_Flack 0.00(3)
_refine_ls_extinction_method none
_refine_ls_goodness_of_fit_ref 1.059
_refine_ls_hydrogen_treatment constr
_refine_ls_matrix_type full
_refine_ls_number_parameters 190
_refine_ls_number_reflns 2096
_refine_ls_number_restraints 2
_refine_ls_restrained_S_all 1.058
_refine_ls_R_factor_all 0.0238
_refine_ls_R_factor_gt 0.0224
_refine_ls_shift/su_max 0.001
_refine_ls_shift/su_mean 0.000
_refine_ls_structure_factor_coef Fsqd
_refine_ls_weighting_details 'calc w=1/[\s^2^(Fo^2^)+(0.0261P)^2^] where P=(Fo^2^+2Fc^2^)/3'
_refine_ls_weighting_scheme calc
_refine_ls_wR_factor_gt 0.0474
_refine_ls_wR_factor_ref 0.0479
_reflns_number_gt 2042
_reflns_number_total 2096
_reflns_threshold_expression I>2\s(I)
_cod_data_source_file hb2279.cif
_cod_data_source_block I
_cod_depositor_comments
;
The following automatic conversions were performed:
'_symmetry_cell_setting' value 'Monoclinic' changed to 'monoclinic'
according to '/home/saulius/struct/CIF-dictionaries/cif_core.dic'
dictionary named 'cif_core.dic' version 2.4.1 from 2010-06-29.

Automatic conversion script
Id: cif_fix_enum 1527 2010-12-29 10:47:43Z saulius 

The following automatic conversions were performed:

'_symmetry_cell_setting' value 'Monoclinic' changed to 'monoclinic'
according to /home/saulius/struct/CIF-dictionaries/cif_core.dic
dictionary named 'cif_core.dic' version 2.4.1 from 2010-06-29.

Automatic conversion script
Id: cif_fix_values 1715 2011-07-08 13:25:40Z adriana 
;
_cod_original_sg_symbol_H-M 'P c'
_cod_database_code 2212563
_cod_database_fobs_code 2212563

loop_
_symmetry_equiv_pos_as_xyz
'x, y, z'
'x, -y, z+1/2'

loop_
_atom_site_type_symbol
_atom_site_label
_atom_site_fract_x
_atom_site_fract_y
_atom_site_fract_z
_atom_site_U_iso_or_equiv
_atom_site_adp_type
_atom_site_calc_flag
_atom_site_refinement_flags
_atom_site_occupancy
Mo Mo1 0.01361(4) 0.27222(3) 0.50133(4) 0.00908(9) Uani d . 1
O O1 -0.2728(3) 0.0087(4) 0.5149(2) 0.0214(6) Uani d . 1
O O2 -0.2338(3) 0.6030(4) 0.3484(2) 0.0222(6) Uani d . 1
O O3 -0.0570(3) -0.0027(4) 0.2806(2) 0.0226(6) Uani d . 1
O O4 -0.0365(3) 0.5215(4) 0.6976(2) 0.0228(6) Uani d . 1
N N1 0.2435(3) 0.4236(4) 0.5058(2) 0.0111(7) Uani d . 1
N N2 0.2232(3) 0.0749(4) 0.6127(2) 0.0108(6) Uani d . 1
C C1 -0.1651(4) 0.1050(5) 0.5090(3) 0.0135(8) Uani d . 1
C C2 -0.1428(4) 0.4779(5) 0.4040(3) 0.0128(8) Uani d . 1
C C3 -0.0202(4) 0.0973(5) 0.3597(3) 0.0142(8) Uani d . 1
C C4 -0.0041(4) 0.4336(5) 0.6312(3) 0.0130(8) Uani d . 1
C C5 0.2464(4) 0.6019(5) 0.4498(3) 0.0136(8) Uani d . 1
H H5 0.1462 0.6704 0.4080 0.016 Uiso calc R 1
C C6 0.3876(5) 0.6898(6) 0.4503(3) 0.0194(9) Uani d . 1
H H6 0.3846 0.8139 0.4083 0.023 Uiso calc R 1
C C7 0.5340(6) 0.5924(5) 0.5137(4) 0.0210(10) Uani d . 1
H H7 0.6336 0.6500 0.5165 0.025 Uiso calc R 1
C C8 0.5337(4) 0.4110(5) 0.5726(3) 0.0179(8) Uani d . 1
H H8 0.6331 0.3421 0.6160 0.021 Uiso calc R 1
C C9 0.3875(4) 0.3305(5) 0.5679(3) 0.0123(8) Uani d . 1
C C10 0.3767(4) 0.1374(5) 0.6294(3) 0.0125(8) Uani d . 1
C C11 0.5119(4) 0.0244(6) 0.6987(3) 0.0163(8) Uani d . 1
H H11 0.6181 0.0699 0.7092 0.020 Uiso calc R 1
C C12 0.4911(5) -0.1544(6) 0.7522(3) 0.0203(9) Uani d . 1
H H12 0.5826 -0.2331 0.8002 0.024 Uiso calc R 1
C C13 0.3359(5) -0.2174(5) 0.7353(3) 0.0188(9) Uani d . 1
H H13 0.3188 -0.3406 0.7711 0.023 Uiso calc R 1
C C14 0.2061(5) -0.0994(5) 0.6660(3) 0.0148(8) Uani d . 1
H H14 0.0994 -0.1433 0.6553 0.018 Uiso calc R 1

loop_
_atom_site_aniso_label
_atom_site_aniso_U_11
_atom_site_aniso_U_22
_atom_site_aniso_U_33
_atom_site_aniso_U_12
_atom_site_aniso_U_13
_atom_site_aniso_U_23
Mo1 0.00800(14) 0.01034(14) 0.00934(14) 0.0002(2) 0.00391(10) 0.0012(2)
O1 0.0189(15) 0.0231(14) 0.0270(16) -0.0090(12) 0.0141(12) -0.0017(12)
O2 0.0221(15) 0.0243(15) 0.0204(15) 0.0075(12) 0.0088(12) 0.0067(13)
O3 0.0244(15) 0.0246(14) 0.0208(16) -0.0067(12) 0.0110(13) -0.0084(13)
O4 0.0272(16) 0.0269(15) 0.0211(14) -0.0058(12) 0.0168(13) -0.0098(13)
N1 0.0106(16) 0.0122(15) 0.0129(17) -0.0032(12) 0.0071(14) -0.0018(13)
N2 0.0099(15) 0.0111(14) 0.0123(16) -0.0033(12) 0.0054(13) -0.0032(13)
C1 0.017(2) 0.0140(19) 0.007(2) 0.0042(16) 0.0021(16) -0.0005(15)
C2 0.0116(19) 0.0156(19) 0.013(2) -0.0042(16) 0.0061(16) -0.0016(16)
C3 0.0093(19) 0.0163(19) 0.018(2) 0.0010(15) 0.0067(16) 0.0086(17)
C4 0.0090(18) 0.0133(18) 0.014(2) -0.0045(15) 0.0021(16) 0.0055(16)
C5 0.015(2) 0.0132(18) 0.0135(19) -0.0011(15) 0.0068(16) -0.0013(15)
C6 0.029(2) 0.0138(19) 0.023(2) -0.0062(18) 0.0184(19) -0.0032(17)
C7 0.019(3) 0.0216(17) 0.030(2) -0.004(2) 0.018(2) -0.010(2)
C8 0.0132(19) 0.0157(19) 0.025(2) -0.0017(16) 0.0083(17) -0.0064(17)
C9 0.0135(19) 0.0128(17) 0.013(2) -0.0037(16) 0.0079(16) -0.0072(15)
C10 0.0120(19) 0.0122(17) 0.0150(19) -0.0045(15) 0.0071(16) -0.0066(15)
C11 0.0095(19) 0.019(2) 0.017(2) 0.0015(15) 0.0016(17) -0.0043(17)
C12 0.018(2) 0.020(2) 0.016(2) 0.0064(18) -0.0007(17) -0.0011(18)
C13 0.029(2) 0.0132(19) 0.013(2) 0.0033(16) 0.0064(18) 0.0043(15)
C14 0.018(2) 0.0112(18) 0.016(2) -0.0022(15) 0.0071(17) 0.0004(15)

loop_
_atom_type_symbol
_atom_type_description
_atom_type_scat_dispersion_real
_atom_type_scat_dispersion_imag
_atom_type_scat_source
C C 0.0033 0.0016 'International Tables Vol C Tables 4.2.6.8 and 6.1.1.4'
H H 0.0000 0.0000 'International Tables Vol C Tables 4.2.6.8 and 6.1.1.4'
Mo Mo -1.6832 0.6857 'International Tables Vol C Tables 4.2.6.8 and 6.1.1.4'
N N 0.0061 0.0033 'International Tables Vol C Tables 4.2.6.8 and 6.1.1.4'
O O 0.0106 0.0060 'International Tables Vol C Tables 4.2.6.8 and 6.1.1.4'

loop_
_geom_angle_atom_site_label_1
_geom_angle_atom_site_label_2
_geom_angle_atom_site_label_3
_geom_angle
_geom_angle_publ_flag
C1 Mo1 C2 90.13(14) n
C1 Mo1 C3 85.14(14) n
C1 Mo1 C4 84.24(14) n
C1 Mo1 N1 171.37(12) n
C1 Mo1 N2 99.14(12) n
C2 Mo1 C3 88.35(14) n
C2 Mo1 C4 85.74(14) n
C2 Mo1 N1 98.41(12) n
C2 Mo1 N2 170.66(12) n
C3 Mo1 N1 93.79(12) n
C3 Mo1 N2 93.57(12) n
C4 Mo1 C3 167.83(13) n
C4 Mo1 N1 97.59(12) n
C4 Mo1 N2 93.98(12) n
N2 Mo1 N1 72.36(10) n
C5 N1 C9 117.9(3) no
C5 N1 Mo1 123.7(2) no
C9 N1 Mo1 118.4(2) no
C14 N2 C10 118.0(3) no
C14 N2 Mo1 123.6(2) no
C10 N2 Mo1 118.4(2) no
O1 C1 Mo1 178.5(3) no
O2 C2 Mo1 178.4(3) no
O3 C3 Mo1 171.9(3) no
O4 C4 Mo1 170.8(3) no
N1 C5 C6 123.3(3) no
N1 C5 H5 118.4 no
C6 C5 H5 118.4 no
C5 C6 C7 118.3(4) no
C5 C6 H6 120.9 no
C7 C6 H6 120.9 no
C8 C7 C6 119.4(4) no
C8 C7 H7 120.3 no
C6 C7 H7 120.3 no
C7 C8 C9 119.4(4) no
C7 C8 H8 120.3 no
C9 C8 H8 120.3 no
N1 C9 C8 121.8(3) no
N1 C9 C10 115.4(3) no
C8 C9 C10 122.8(3) no
N2 C10 C11 121.3(3) no
N2 C10 C9 115.4(3) no
C11 C10 C9 123.2(3) no
C12 C11 C10 119.6(3) no
C12 C11 H11 120.2 no
C10 C11 H11 120.2 no
C13 C12 C11 119.1(3) no
C13 C12 H12 120.5 no
C11 C12 H12 120.5 no
C14 C13 C12 119.0(3) no
C14 C13 H13 120.5 no
C12 C13 H13 120.5 no
N2 C14 C13 123.0(3) no
N2 C14 H14 118.5 no
C13 C14 H14 118.5 no

loop_
_geom_bond_atom_site_label_1
_geom_bond_atom_site_label_2
_geom_bond_distance
_geom_bond_publ_flag
Mo1 C1 1.952(4) yes
Mo1 C2 1.962(4) yes
Mo1 C3 2.056(4) yes
Mo1 C4 2.023(4) yes
Mo1 N1 2.249(3) yes
Mo1 N2 2.240(3) yes
O1 C1 1.168(4) no
O2 C2 1.160(4) no
O3 C3 1.134(4) no
O4 C4 1.150(4) no
N1 C5 1.347(4) no
N1 C9 1.355(4) no
N2 C14 1.342(4) no
N2 C10 1.362(4) no
C5 C6 1.377(5) no
C5 H5 0.9500 no
C6 C7 1.386(6) no
C6 H6 0.9500 no
C7 C8 1.379(5) no
C7 H7 0.9500 no
C8 C9 1.382(5) no
C8 H8 0.9500 no
C9 C10 1.483(5) no
C10 C11 1.387(5) no
C11 C12 1.377(5) no
C11 H11 0.9500 no
C12 C13 1.376(5) no
C12 H12 0.9500 no
C13 C14 1.375(5) no
C13 H13 0.9500 no
C14 H14 0.9500 no

loop_
_geom_hbond_atom_site_label_D
_geom_hbond_atom_site_label_H
_geom_hbond_atom_site_label_A
_geom_hbond_site_symmetry_A
_geom_hbond_distance_DH
_geom_hbond_distance_HA
_geom_hbond_distance_DA
_geom_hbond_angle_DHA
C7 H7 O1 1_665 0.95 2.43 3.151(5) 133

loop_
_geom_torsion_atom_site_label_1
_geom_torsion_atom_site_label_2
_geom_torsion_atom_site_label_3
_geom_torsion_atom_site_label_4
_geom_torsion
_geom_torsion_publ_flag
C2 Mo1 N1 C5 -1.2(3) no
C4 Mo1 N1 C5 -88.0(3) no
C3 Mo1 N1 C5 87.7(3) no
N2 Mo1 N1 C5 -179.8(3) no
C2 Mo1 N1 C9 179.0(2) no
C4 Mo1 N1 C9 92.2(3) no
C3 Mo1 N1 C9 -92.1(2) no
N2 Mo1 N1 C9 0.5(2) no
C1 Mo1 N2 C14 -2.3(3) no
C4 Mo1 N2 C14 82.5(3) no
C3 Mo1 N2 C14 -87.9(3) no
N1 Mo1 N2 C14 179.2(3) no
C1 Mo1 N2 C10 179.2(2) no
C4 Mo1 N2 C10 -96.0(2) no
C3 Mo1 N2 C10 93.5(2) no
N1 Mo1 N2 C10 0.7(2) no
C9 N1 C5 C6 1.9(5) no
Mo1 N1 C5 C6 -177.9(3) no
N1 C5 C6 C7 -1.6(6) no
C5 C6 C7 C8 0.8(6) no
C6 C7 C8 C9 -0.4(6) no
C5 N1 C9 C8 -1.4(5) no
Mo1 N1 C9 C8 178.4(3) no
C5 N1 C9 C10 178.8(3) no
Mo1 N1 C9 C10 -1.4(4) no
C7 C8 C9 N1 0.7(6) no
C7 C8 C9 C10 -179.5(4) no
C14 N2 C10 C11 0.3(5) no
Mo1 N2 C10 C11 179.0(3) no
C14 N2 C10 C9 179.8(3) no
Mo1 N2 C10 C9 -1.6(4) no
N1 C9 C10 N2 2.0(4) no
C8 C9 C10 N2 -177.8(3) no
N1 C9 C10 C11 -178.6(3) no
C8 C9 C10 C11 1.6(5) no
N2 C10 C11 C12 -0.2(6) no
C9 C10 C11 C12 -179.5(4) no
C10 C11 C12 C13 0.2(6) no
C11 C12 C13 C14 -0.4(6) no
C10 N2 C14 C13 -0.5(5) no
Mo1 N2 C14 C13 -179.1(3) no
C12 C13 C14 N2 0.5(6) no
